data_4316461
loop_
_publ_author_name
'Olivier B\'enaud'
'Jean-Claude Berthet'
'Pierre Thu\'ery'
'Michel Ephritikhine'

_publ_section_title
;
 The Bis Metallacyclic Anion [U(N{SiMe3}2)(CH2SiMe2N{SiMe3})2]-
;
_journal_name_full 'Inorganic Chemistry'
_journal_page_first 8117
_journal_page_last 8130
_journal_paper_doi 10.1021/ic1012044
_journal_volume 49
_journal_year 2010
_chemical_formula_sum 'C30 H72 N3 Na O7 Si6 U'
_chemical_formula_weight 1016.47
_space_group_IT_number 14
_symmetry_cell_setting monoclinic
_symmetry_space_group_name_Hall '-P 2ybc'
_symmetry_space_group_name_H-M 'P 1 21/c 1'
_atom_sites_solution_hydrogens geom
_atom_sites_solution_primary heavy
_atom_sites_solution_secondary difmap
_audit_creation_method SHELXL-97
_cell_angle_alpha 90.00
_cell_angle_beta 103.147(3)
_cell_angle_gamma 90.00
_cell_formula_units_Z 8
_cell_length_a 36.9607(19)
_cell_length_b 11.0587(5)
_cell_length_c 24.2187(11)
_cell_measurement_reflns_used 318661
_cell_measurement_temperature 150(2)
_cell_measurement_theta_max 25.68
_cell_measurement_theta_min 2.92
_cell_volume 9639.6(8)
_computing_cell_refinement 'HKL2000 (Otwinowski & Minor, 1997)'
_computing_data_collection 'COLLECT (Nonius, 1998)'
_computing_data_reduction 'HKL2000 (Otwinowski & Minor, 1997)'
_computing_molecular_graphics 'SHELXTL (Sheldrick, 2008)'
_computing_publication_material 'SHELXTL (Sheldrick, 2008); PLATON (Spek, 2003)'
_computing_structure_refinement 'SHELXL-97 (Sheldrick, 2008)'
_computing_structure_solution 'SHELXS-97 (Sheldrick, 2008)'
_diffrn_ambient_temperature 150(2)
_diffrn_measured_fraction_theta_full 0.997
_diffrn_measured_fraction_theta_max 0.997
_diffrn_measurement_device_type 'Nonius Kappa-CCD area-detector diffractometer'
_diffrn_measurement_method 'two \f and eight \w scans with 2\% steps (672 frames)'
_diffrn_radiation_monochromator graphite
_diffrn_radiation_source 'fine-focus sealed tube'
_diffrn_radiation_type MoK\a
_diffrn_radiation_wavelength 0.71073
_diffrn_reflns_av_R_equivalents 0.0654
_diffrn_reflns_av_sigmaI/netI 0.0940
_diffrn_reflns_limit_h_max 44
_diffrn_reflns_limit_h_min -45
_diffrn_reflns_limit_k_max 13
_diffrn_reflns_limit_k_min -13
_diffrn_reflns_limit_l_max 29
_diffrn_reflns_limit_l_min -29
_diffrn_reflns_number 318661
_diffrn_reflns_theta_full 25.68
_diffrn_reflns_theta_max 25.68
_diffrn_reflns_theta_min 2.92
_diffrn_standards_decay_% 0
_diffrn_standards_interval_time 0
_diffrn_standards_number 0
_exptl_absorpt_coefficient_mu 3.565
_exptl_absorpt_correction_T_max 0.867
_exptl_absorpt_correction_T_min 0.549
_exptl_absorpt_correction_type multi-scan
_exptl_absorpt_process_details 'SCALEPACK (Otwinowski & Minor, 1997)'
_exptl_crystal_colour 'translucent light green'
_exptl_crystal_density_diffrn 1.401
_exptl_crystal_density_method 'not measured'
_exptl_crystal_description platelet
_exptl_crystal_F_000 4128
_exptl_crystal_size_max 0.15
_exptl_crystal_size_mid 0.12
_exptl_crystal_size_min 0.04
_refine_diff_density_max 2.309
_refine_diff_density_min -1.183
_refine_diff_density_rms 0.131
_refine_ls_extinction_method none
_refine_ls_goodness_of_fit_ref 1.033
_refine_ls_hydrogen_treatment constr
_refine_ls_matrix_type full
_refine_ls_number_parameters 897
_refine_ls_number_reflns 18244
_refine_ls_number_restraints 195
_refine_ls_restrained_S_all 1.066
_refine_ls_R_factor_all 0.1154
_refine_ls_R_factor_gt 0.0594
_refine_ls_shift/su_max 0.001
_refine_ls_shift/su_mean 0.000
_refine_ls_structure_factor_coef Fsqd
_refine_ls_weighting_details 'calc w=1/[\s^2^(Fo^2^)+(0.0665P)^2^+3.7729P] where P=(Fo^2^+2Fc^2^)/3'
_refine_ls_weighting_scheme calc
_refine_ls_wR_factor_gt 0.1304
_refine_ls_wR_factor_ref 0.1442
_reflns_number_gt 10732
_reflns_number_total 18244
_reflns_threshold_expression >2sigma(I)
_cod_data_source_file ic1012044_si_002_08.cif
_cod_data_source_block 5c
_cod_original_sg_symbol_H-M 'P 21/c'
_cod_database_code 4316461

loop_
_symmetry_equiv_pos_as_xyz
'x, y, z'
'-x, y+1/2, -z+1/2'
'-x, -y, -z'
'x, -y-1/2, z-1/2'

loop_
_atom_site_label
_atom_site_type_symbol
_atom_site_fract_x
_atom_site_fract_y
_atom_site_fract_z
_atom_site_U_iso_or_equiv
_atom_site_adp_type
_atom_site_occupancy
_atom_site_symmetry_multiplicity
_atom_site_calc_flag
_atom_site_refinement_flags
_atom_site_disorder_assembly
_atom_site_disorder_group
U1 U 0.118680(8) 0.02527(3) 0.174569(13) 0.03811(11) Uani 1 1 d . . .
U2 U 0.384883(8) 0.97864(3) 0.590849(13) 0.04005(11) Uani 1 1 d . . .
Na1 Na 0.12684(9) 0.1083(3) 0.36506(13) 0.0488(9) Uani 1 1 d . . .
Na2 Na 0.36688(10) 0.8948(3) 0.77413(15) 0.0630(10) Uani 1 1 d . . .
Si1 Si 0.12937(7) -0.2047(2) 0.26807(10) 0.0447(6) Uani 1 1 d . . .
Si2 Si 0.09023(8) -0.2850(2) 0.15123(10) 0.0543(7) Uani 1 1 d . . .
Si3 Si 0.19673(7) -0.0094(2) 0.12900(11) 0.0541(7) Uani 1 1 d . . .
Si4 Si 0.19749(7) 0.2213(3) 0.19893(11) 0.0544(7) Uani 1 1 d . . .
Si5 Si 0.02857(6) 0.1399(2) 0.16618(10) 0.0417(6) Uani 1 1 d . . .
Si6 Si 0.06392(6) 0.2096(2) 0.07124(10) 0.0443(6) Uani 1 1 d . . .
Si7 Si 0.37203(7) 1.2052(2) 0.67724(10) 0.0521(7) Uani 1 1 d . . .
Si8 Si 0.41667(7) 1.2850(2) 0.59392(11) 0.0527(7) Uani 1 1 d . . .
Si9 Si 0.31124(7) 1.0281(3) 0.48419(11) 0.0541(7) Uani 1 1 d . . .
Si10 Si 0.30241(7) 0.8010(3) 0.55104(12) 0.0592(8) Uani 1 1 d . . .
Si11 Si 0.47312(6) 0.8574(2) 0.64694(10) 0.0441(6) Uani 1 1 d . . .
Si12 Si 0.43806(6) 0.7835(2) 0.52746(10) 0.0445(6) Uani 1 1 d . . .
O1 O 0.13010(15) 0.0426(5) 0.2695(2) 0.0426(14) Uani 1 1 d . . .
O2 O 0.12438(15) -0.0442(5) 0.0939(2) 0.0445(15) Uani 1 1 d . . .
O3 O 0.36910(15) 0.9583(5) 0.6743(2) 0.0507(16) Uani 1 1 d . . .
O4 O 0.38439(14) 1.0503(5) 0.5080(2) 0.0443(14) Uani 1 1 d . . .
O5 O 0.07128(18) 0.0991(8) 0.4052(3) 0.079(2) Uani 1 1 d . . .
O6 O 0.0840(2) 0.2763(9) 0.3345(3) 0.102(3) Uani 1 1 d . . .
O7 O 0.1615(3) 0.3051(7) 0.3785(3) 0.092(3) Uani 1 1 d . . .
O8 O 0.17632(18) 0.1119(7) 0.4518(3) 0.075(2) Uani 1 1 d . . .
O9 O 0.1252(2) -0.0717(7) 0.4303(3) 0.079(2) Uani 1 1 d . . .
O10 O 0.4226(2) 0.8918(9) 0.8527(3) 0.128(3) Uani 1 1 d DU . .
O11 O 0.3736(3) 1.0678(9) 0.8424(4) 0.143(3) Uani 1 1 d DU . .
O12 O 0.3155(3) 0.9120(10) 0.8230(5) 0.149(3) Uani 1 1 d DU . .
O13 O 0.3329(4) 0.7121(11) 0.7684(5) 0.198(5) Uani 1 1 d DU . .
O14 O 0.4084(3) 0.7294(11) 0.7713(4) 0.175(4) Uani 1 1 d DU . .
N1 N 0.11064(17) -0.1746(6) 0.1982(2) 0.0386(16) Uani 1 1 d . . .
N2 N 0.17730(17) 0.0915(6) 0.1690(3) 0.0429(17) Uani 1 1 d . . .
N3 N 0.06689(17) 0.1422(6) 0.1365(3) 0.0412(17) Uani 1 1 d . . .
N4 N 0.39308(17) 1.1765(6) 0.6225(3) 0.0405(16) Uani 1 1 d . . .
N5 N 0.32657(17) 0.9261(7) 0.5377(3) 0.0492(18) Uani 1 1 d . . .
N6 N 0.43503(17) 0.8546(6) 0.5907(3) 0.0414(17) Uani 1 1 d . . .
C1 C 0.1521(2) -0.0566(7) 0.2944(3) 0.040(2) Uani 1 1 d . . .
C2 C 0.1843(2) -0.0397(8) 0.3300(4) 0.051(2) Uani 1 1 d . . .
H2A H 0.1930 0.0384 0.3392 0.061 Uiso 1 1 calc R . .
H2B H 0.1984 -0.1058 0.3460 0.061 Uiso 1 1 calc R . .
C3 C 0.0947(2) -0.2425(9) 0.3117(4) 0.056(2) Uani 1 1 d . . .
H3A H 0.0744 -0.1860 0.3033 0.085 Uiso 1 1 calc R . .
H3B H 0.1065 -0.2378 0.3513 0.085 Uiso 1 1 calc R . .
H3C H 0.0854 -0.3229 0.3028 0.085 Uiso 1 1 calc R . .
C4 C 0.1657(2) -0.3258(8) 0.2839(4) 0.056(2) Uani 1 1 d . . .
H4A H 0.1551 -0.4016 0.2693 0.085 Uiso 1 1 calc R . .
H4B H 0.1750 -0.3321 0.3242 0.085 Uiso 1 1 calc R . .
H4C H 0.1858 -0.3056 0.2664 0.085 Uiso 1 1 calc R . .
C5 C 0.0542(2) -0.2228(9) 0.0916(4) 0.067(3) Uani 1 1 d . . .
H5A H 0.0367 -0.1758 0.1065 0.101 Uiso 1 1 calc R . .
H5B H 0.0414 -0.2881 0.0692 0.101 Uiso 1 1 calc R . .
H5C H 0.0658 -0.1725 0.0684 0.101 Uiso 1 1 calc R . .
C6 C 0.0648(3) -0.3986(10) 0.1857(4) 0.093(4) Uani 1 1 d . . .
H6A H 0.0824 -0.4495 0.2104 0.139 Uiso 1 1 calc R . .
H6B H 0.0492 -0.4473 0.1570 0.139 Uiso 1 1 calc R . .
H6C H 0.0498 -0.3573 0.2072 0.139 Uiso 1 1 calc R . .
C7 C 0.1254(3) -0.3683(9) 0.1206(4) 0.080(3) Uani 1 1 d . . .
H7A H 0.1353 -0.3150 0.0965 0.119 Uiso 1 1 calc R . .
H7B H 0.1137 -0.4361 0.0989 0.119 Uiso 1 1 calc R . .
H7C H 0.1451 -0.3965 0.1508 0.119 Uiso 1 1 calc R . .
C8 C 0.1554(2) -0.0529(8) 0.0724(4) 0.050(2) Uani 1 1 d . . .
C9 C 0.1531(3) -0.0847(9) 0.0183(4) 0.072(3) Uani 1 1 d . . .
H9A H 0.1301 -0.1013 -0.0054 0.086 Uiso 1 1 calc R . .
H9B H 0.1745 -0.0901 0.0044 0.086 Uiso 1 1 calc R . .
C10 C 0.2135(3) -0.1470(9) 0.1736(4) 0.082(3) Uani 1 1 d . . .
H10A H 0.2362 -0.1279 0.2005 0.122 Uiso 1 1 calc R . .
H10B H 0.2179 -0.2117 0.1495 0.122 Uiso 1 1 calc R . .
H10C H 0.1950 -0.1714 0.1934 0.122 Uiso 1 1 calc R . .
C11 C 0.2354(3) 0.0461(9) 0.0971(5) 0.073(3) Uani 1 1 d . . .
H11A H 0.2272 0.1162 0.0743 0.109 Uiso 1 1 calc R . .
H11B H 0.2422 -0.0163 0.0739 0.109 Uiso 1 1 calc R . .
H11C H 0.2564 0.0669 0.1268 0.109 Uiso 1 1 calc R . .
C12 C 0.1635(3) 0.3049(9) 0.2306(4) 0.073(3) Uani 1 1 d . . .
H12A H 0.1412 0.3191 0.2020 0.110 Uiso 1 1 calc R . .
H12B H 0.1740 0.3808 0.2453 0.110 Uiso 1 1 calc R . .
H12C H 0.1577 0.2579 0.2607 0.110 Uiso 1 1 calc R . .
C13 C 0.2406(3) 0.1924(10) 0.2564(4) 0.086(4) Uani 1 1 d . . .
H13A H 0.2362 0.1254 0.2793 0.129 Uiso 1 1 calc R . .
H13B H 0.2463 0.2632 0.2797 0.129 Uiso 1 1 calc R . .
H13C H 0.2610 0.1739 0.2394 0.129 Uiso 1 1 calc R . .
C14 C 0.2121(2) 0.3283(9) 0.1481(4) 0.069(3) Uani 1 1 d . . .
H14A H 0.2322 0.2933 0.1344 0.104 Uiso 1 1 calc R . .
H14B H 0.2201 0.4031 0.1671 0.104 Uiso 1 1 calc R . .
H14C H 0.1915 0.3432 0.1168 0.104 Uiso 1 1 calc R . .
C15 C 0.0344(2) 0.0194(8) 0.2214(4) 0.049(2) Uani 1 1 d . . .
H15A H 0.0379 -0.0572 0.2047 0.074 Uiso 1 1 calc R . .
H15B H 0.0126 0.0161 0.2367 0.074 Uiso 1 1 calc R . .
H15C H 0.0557 0.0374 0.2512 0.074 Uiso 1 1 calc R . .
C16 C -0.0162(2) 0.1042(9) 0.1140(4) 0.058(3) Uani 1 1 d . . .
H16A H -0.0221 0.1686 0.0869 0.088 Uiso 1 1 calc R . .
H16B H -0.0358 0.0958 0.1338 0.088 Uiso 1 1 calc R . .
H16C H -0.0135 0.0301 0.0947 0.088 Uiso 1 1 calc R . .
C17 C 0.0212(2) 0.2859(8) 0.2012(4) 0.052(2) Uani 1 1 d . . .
H17A H 0.0442 0.3119 0.2253 0.077 Uiso 1 1 calc R . .
H17B H 0.0030 0.2744 0.2235 0.077 Uiso 1 1 calc R . .
H17C H 0.0125 0.3462 0.1728 0.077 Uiso 1 1 calc R . .
C18 C 0.0344(2) 0.3523(8) 0.0594(4) 0.061(3) Uani 1 1 d . . .
H18A H 0.0092 0.3325 0.0599 0.092 Uiso 1 1 calc R . .
H18B H 0.0352 0.3869 0.0233 0.092 Uiso 1 1 calc R . .
H18C H 0.0440 0.4095 0.0889 0.092 Uiso 1 1 calc R . .
C19 C 0.0444(2) 0.1052(8) 0.0121(3) 0.055(2) Uani 1 1 d . . .
H19A H 0.0615 0.0404 0.0116 0.083 Uiso 1 1 calc R . .
H19B H 0.0402 0.1484 -0.0231 0.083 Uiso 1 1 calc R . .
H19C H 0.0213 0.0728 0.0173 0.083 Uiso 1 1 calc R . .
C20 C 0.1101(2) 0.2621(8) 0.0621(4) 0.055(2) Uani 1 1 d . . .
H20A H 0.1182 0.3295 0.0868 0.082 Uiso 1 1 calc R . .
H20B H 0.1081 0.2865 0.0235 0.082 Uiso 1 1 calc R . .
H20C H 0.1277 0.1974 0.0713 0.082 Uiso 1 1 calc R . .
C21 C 0.3481(2) 1.0593(10) 0.6839(3) 0.055(3) Uani 1 1 d . . .
C22 C 0.3151(3) 1.0430(11) 0.6949(4) 0.071(3) Uani 1 1 d . . .
H22A H 0.3059 0.9652 0.6963 0.086 Uiso 1 1 calc R . .
H22B H 0.3012 1.1093 0.7012 0.086 Uiso 1 1 calc R . .
C23 C 0.4048(2) 1.2359(10) 0.7469(4) 0.067(3) Uani 1 1 d . . .
H23A H 0.4234 1.1740 0.7545 0.101 Uiso 1 1 calc R . .
H23B H 0.3913 1.2363 0.7764 0.101 Uiso 1 1 calc R . .
H23C H 0.4164 1.3131 0.7456 0.101 Uiso 1 1 calc R . .
C24 C 0.3370(3) 1.3315(9) 0.6642(4) 0.072(3) Uani 1 1 d . . .
H24A H 0.3484 1.4035 0.6539 0.109 Uiso 1 1 calc R . .
H24B H 0.3283 1.3462 0.6980 0.109 Uiso 1 1 calc R . .
H24C H 0.3164 1.3092 0.6340 0.109 Uiso 1 1 calc R . .
C25 C 0.3846(3) 1.3755(10) 0.5376(4) 0.082(3) Uani 1 1 d . . .
H25A H 0.3733 1.3232 0.5069 0.123 Uiso 1 1 calc R . .
H25B H 0.3985 1.4376 0.5239 0.123 Uiso 1 1 calc R . .
H25C H 0.3656 1.4119 0.5534 0.123 Uiso 1 1 calc R . .
C26 C 0.4533(2) 1.2188(9) 0.5620(4) 0.068(3) Uani 1 1 d . . .
H26A H 0.4421 1.1653 0.5317 0.103 Uiso 1 1 calc R . .
H26B H 0.4706 1.1746 0.5903 0.103 Uiso 1 1 calc R . .
H26C H 0.4661 1.2825 0.5473 0.103 Uiso 1 1 calc R . .
C27 C 0.4412(3) 1.3959(9) 0.6490(4) 0.082(3) Uani 1 1 d . . .
H27A H 0.4232 1.4432 0.6624 0.122 Uiso 1 1 calc R . .
H27B H 0.4566 1.4484 0.6325 0.122 Uiso 1 1 calc R . .
H27C H 0.4564 1.3526 0.6802 0.122 Uiso 1 1 calc R . .
C28 C 0.3554(2) 1.0603(8) 0.4608(4) 0.047(2) Uani 1 1 d . . .
C29 C 0.3616(3) 1.0917(9) 0.4110(4) 0.063(3) Uani 1 1 d . . .
H29A H 0.3857 1.1074 0.4075 0.076 Uiso 1 1 calc R . .
H29B H 0.3419 1.0981 0.3796 0.076 Uiso 1 1 calc R . .
C30 C 0.2956(3) 1.1716(9) 0.5127(5) 0.079(3) Uani 1 1 d . . .
H30A H 0.2776 1.1533 0.5344 0.118 Uiso 1 1 calc R . .
H30B H 0.2847 1.2239 0.4817 0.118 Uiso 1 1 calc R . .
H30C H 0.3166 1.2111 0.5365 0.118 Uiso 1 1 calc R . .
C31 C 0.2738(3) 0.9790(10) 0.4222(4) 0.079(3) Uani 1 1 d . . .
H31A H 0.2802 0.9018 0.4089 0.118 Uiso 1 1 calc R . .
H31B H 0.2715 1.0374 0.3923 0.118 Uiso 1 1 calc R . .
H31C H 0.2507 0.9726 0.4336 0.118 Uiso 1 1 calc R . .
C32 C 0.3324(3) 0.7090(9) 0.6080(4) 0.073(3) Uani 1 1 d . . .
H32A H 0.3557 0.6929 0.5982 0.110 Uiso 1 1 calc R . .
H32B H 0.3202 0.6339 0.6120 0.110 Uiso 1 1 calc R . .
H32C H 0.3368 0.7526 0.6432 0.110 Uiso 1 1 calc R . .
C33 C 0.2584(3) 0.8437(11) 0.5717(6) 0.109(5) Uani 1 1 d . . .
H33A H 0.2641 0.8930 0.6052 0.164 Uiso 1 1 calc R . .
H33B H 0.2458 0.7719 0.5791 0.164 Uiso 1 1 calc R . .
H33C H 0.2428 0.8882 0.5414 0.164 Uiso 1 1 calc R . .
C34 C 0.2880(3) 0.6960(10) 0.4890(4) 0.084(3) Uani 1 1 d . . .
H34A H 0.2655 0.7254 0.4645 0.126 Uiso 1 1 calc R . .
H34B H 0.2837 0.6167 0.5024 0.126 Uiso 1 1 calc R . .
H34C H 0.3073 0.6921 0.4684 0.126 Uiso 1 1 calc R . .
C35 C 0.4666(3) 0.9779(8) 0.6985(4) 0.058(3) Uani 1 1 d . . .
H35A H 0.4663 1.0559 0.6809 0.087 Uiso 1 1 calc R . .
H35B H 0.4866 0.9744 0.7315 0.087 Uiso 1 1 calc R . .
H35C H 0.4434 0.9650 0.7093 0.087 Uiso 1 1 calc R . .
C36 C 0.5180(2) 0.8948(8) 0.6271(4) 0.055(2) Uani 1 1 d . . .
H36A H 0.5236 0.8334 0.6023 0.083 Uiso 1 1 calc R . .
H36B H 0.5376 0.8987 0.6607 0.083 Uiso 1 1 calc R . .
H36C H 0.5157 0.9716 0.6081 0.083 Uiso 1 1 calc R . .
C37 C 0.4810(3) 0.7120(8) 0.6885(4) 0.061(3) Uani 1 1 d . . .
H37A H 0.4593 0.6925 0.7020 0.092 Uiso 1 1 calc R . .
H37B H 0.5019 0.7212 0.7201 0.092 Uiso 1 1 calc R . .
H37C H 0.4860 0.6480 0.6644 0.092 Uiso 1 1 calc R . .
C38 C 0.3907(2) 0.7344(9) 0.4861(3) 0.057(2) Uani 1 1 d . . .
H38A H 0.3810 0.6736 0.5071 0.085 Uiso 1 1 calc R . .
H38B H 0.3928 0.7018 0.4502 0.085 Uiso 1 1 calc R . .
H38C H 0.3743 0.8028 0.4800 0.085 Uiso 1 1 calc R . .
C39 C 0.4671(2) 0.6406(8) 0.5375(4) 0.058(3) Uani 1 1 d . . .
H39A H 0.4928 0.6612 0.5512 0.086 Uiso 1 1 calc R . .
H39B H 0.4639 0.5991 0.5019 0.086 Uiso 1 1 calc R . .
H39C H 0.4592 0.5890 0.5645 0.086 Uiso 1 1 calc R . .
C40 C 0.4584(2) 0.8849(8) 0.4815(3) 0.051(2) Uani 1 1 d . . .
H40A H 0.4436 0.9566 0.4733 0.077 Uiso 1 1 calc R . .
H40B H 0.4590 0.8439 0.4468 0.077 Uiso 1 1 calc R . .
H40C H 0.4832 0.9065 0.5008 0.077 Uiso 1 1 calc R . .
C41 C 0.0418(3) 0.1593(12) 0.3727(5) 0.103(4) Uani 1 1 d . . .
H41A H 0.0215 0.1619 0.3919 0.124 Uiso 1 1 calc R . .
H41B H 0.0333 0.1179 0.3368 0.124 Uiso 1 1 calc R . .
C42 C 0.0539(3) 0.2849(12) 0.3627(5) 0.097(4) Uani 1 1 d . . .
H42A H 0.0334 0.3295 0.3395 0.116 Uiso 1 1 calc R . .
H42B H 0.0620 0.3270 0.3986 0.116 Uiso 1 1 calc R . .
C43 C 0.1028(4) 0.3849(15) 0.3342(7) 0.126(5) Uani 1 1 d . . .
H43A H 0.0858 0.4504 0.3363 0.151 Uiso 1 1 calc R . .
H43B H 0.1100 0.3921 0.2982 0.151 Uiso 1 1 calc R . .
C44 C 0.1377(4) 0.4021(13) 0.3820(6) 0.111(4) Uani 1 1 d . . .
H44A H 0.1497 0.4782 0.3773 0.133 Uiso 1 1 calc R . .
H44B H 0.1312 0.4026 0.4186 0.133 Uiso 1 1 calc R . .
C45 C 0.1937(4) 0.3027(13) 0.4227(6) 0.105(4) Uani 1 1 d . . .
H45A H 0.2005 0.3847 0.4350 0.126 Uiso 1 1 calc R . .
H45B H 0.2140 0.2677 0.4089 0.126 Uiso 1 1 calc R . .
C46 C 0.1875(3) 0.2292(13) 0.4729(5) 0.105(5) Uani 1 1 d . . .
H46A H 0.2102 0.2247 0.5022 0.126 Uiso 1 1 calc R . .
H46B H 0.1683 0.2661 0.4888 0.126 Uiso 1 1 calc R . .
C47 C 0.1737(3) 0.0311(11) 0.4960(4) 0.080(3) Uani 1 1 d . . .
H47A H 0.1566 0.0619 0.5177 0.096 Uiso 1 1 calc R . .
H47B H 0.1979 0.0197 0.5214 0.096 Uiso 1 1 calc R . .
C48 C 0.1604(4) -0.0802(12) 0.4688(5) 0.097(4) Uani 1 1 d . . .
H48A H 0.1784 -0.1098 0.4485 0.116 Uiso 1 1 calc R . .
H48B H 0.1587 -0.1393 0.4977 0.116 Uiso 1 1 calc R . .
C49 C 0.0952(4) -0.0756(11) 0.4577(5) 0.112(5) Uani 1 1 d . . .
H49A H 0.1010 -0.0280 0.4922 0.135 Uiso 1 1 calc R . .
H49B H 0.0904 -0.1582 0.4673 0.135 Uiso 1 1 calc R . .
C50 C 0.0621(3) -0.0242(13) 0.4169(6) 0.098(4) Uani 1 1 d . . .
H50A H 0.0567 -0.0711 0.3821 0.117 Uiso 1 1 calc R . .
H50B H 0.0405 -0.0257 0.4333 0.117 Uiso 1 1 calc R . .
C51 C 0.4354(3) 1.0075(12) 0.8708(6) 0.161(5) Uani 1 1 d DU . .
H51A H 0.4419 1.0523 0.8400 0.193 Uiso 1 1 calc R . .
H51B H 0.4572 1.0022 0.9018 0.193 Uiso 1 1 calc R . .
C52 C 0.4041(4) 1.0690(12) 0.8901(5) 0.157(5) Uani 1 1 d DU . .
H52A H 0.3980 1.0255 0.9216 0.188 Uiso 1 1 calc R . .
H52B H 0.4108 1.1513 0.9020 0.188 Uiso 1 1 calc R . .
C53 C 0.3397(4) 1.1034(11) 0.8541(8) 0.172(5) Uani 1 1 d DU . .
H53A H 0.3256 1.1490 0.8222 0.207 Uiso 1 1 calc R . .
H53B H 0.3445 1.1557 0.8871 0.207 Uiso 1 1 calc R . .
C54 C 0.3179(4) 0.9984(14) 0.8647(7) 0.164(5) Uani 1 1 d DU . .
H54A H 0.3293 0.9633 0.9012 0.197 Uiso 1 1 calc R . .
H54B H 0.2931 1.0247 0.8661 0.197 Uiso 1 1 calc R . .
C55 C 0.2973(5) 0.8055(13) 0.8279(7) 0.186(5) Uani 1 1 d DU . .
H55A H 0.2713 0.8230 0.8260 0.223 Uiso 1 1 calc R . .
H55B H 0.3077 0.7706 0.8649 0.223 Uiso 1 1 calc R . .
C56 C 0.2997(4) 0.7168(12) 0.7844(8) 0.199(6) Uani 1 1 d DU . .
H56A H 0.2948 0.6375 0.7981 0.238 Uiso 1 1 calc R . .
H56B H 0.2803 0.7340 0.7511 0.238 Uiso 1 1 calc R . .
C57 C 0.3562(4) 0.6117(14) 0.7820(8) 0.202(6) Uani 1 1 d DU . .
H57A H 0.3425 0.5389 0.7679 0.243 Uiso 1 1 calc R . .
H57B H 0.3643 0.6049 0.8228 0.243 Uiso 1 1 calc R . .
C58 C 0.3886(4) 0.6227(14) 0.7572(7) 0.198(6) Uani 1 1 d DU . .
H58A H 0.4050 0.5548 0.7696 0.238 Uiso 1 1 calc R . .
H58B H 0.3804 0.6179 0.7162 0.238 Uiso 1 1 calc R . .
C59 C 0.4375(4) 0.7076(11) 0.8186(5) 0.157(5) Uani 1 1 d DU . .
H59A H 0.4567 0.6587 0.8082 0.189 Uiso 1 1 calc R . .
H59B H 0.4284 0.6659 0.8480 0.189 Uiso 1 1 calc R . .
C60 C 0.4526(3) 0.8313(13) 0.8391(5) 0.155(5) Uani 1 1 d DU . .
H60A H 0.4730 0.8242 0.8721 0.186 Uiso 1 1 calc R . .
H60B H 0.4612 0.8738 0.8095 0.186 Uiso 1 1 calc R . .

loop_
_atom_site_aniso_label
_atom_site_aniso_U_11
_atom_site_aniso_U_22
_atom_site_aniso_U_33
_atom_site_aniso_U_23
_atom_site_aniso_U_13
_atom_site_aniso_U_12
U1 0.04065(19) 0.0384(2) 0.03528(19) -0.00266(15) 0.00859(14) -0.00235(15)
U2 0.03701(19) 0.0436(2) 0.03653(19) 0.00333(15) 0.00206(14) -0.00076(15)
Na1 0.053(2) 0.052(2) 0.0413(19) -0.0038(16) 0.0102(16) 0.0063(17)
Na2 0.065(2) 0.064(3) 0.056(2) 0.0012(19) 0.0058(19) 0.008(2)
Si1 0.0546(15) 0.0412(16) 0.0379(14) -0.0004(11) 0.0098(12) 0.0003(12)
Si2 0.0800(19) 0.0434(16) 0.0369(14) -0.0077(12) 0.0081(13) -0.0134(14)
Si3 0.0553(16) 0.0586(19) 0.0533(16) 0.0055(13) 0.0226(13) 0.0136(13)
Si4 0.0539(16) 0.0605(19) 0.0461(15) 0.0020(13) 0.0054(13) -0.0156(14)
Si5 0.0451(14) 0.0418(15) 0.0391(14) -0.0015(11) 0.0115(11) -0.0014(11)
Si6 0.0423(14) 0.0501(17) 0.0402(14) 0.0026(11) 0.0087(11) -0.0049(12)
Si7 0.0537(16) 0.0586(19) 0.0424(15) -0.0006(13) 0.0077(12) 0.0124(14)
Si8 0.0663(17) 0.0408(16) 0.0486(16) 0.0010(12) 0.0080(13) -0.0047(13)
Si9 0.0468(15) 0.0626(18) 0.0463(15) 0.0023(14) -0.0029(12) -0.0010(13)
Si10 0.0535(16) 0.063(2) 0.0605(18) 0.0033(14) 0.0128(14) -0.0111(14)
Si11 0.0448(14) 0.0426(15) 0.0400(14) 0.0031(11) -0.0003(11) 0.0013(12)
Si12 0.0460(14) 0.0441(16) 0.0403(14) -0.0014(11) 0.0037(11) 0.0005(12)
O1 0.048(3) 0.038(4) 0.040(3) -0.006(3) 0.007(3) -0.002(3)
O2 0.058(4) 0.044(4) 0.034(3) 0.001(3) 0.017(3) -0.004(3)
O3 0.046(4) 0.052(4) 0.053(4) 0.002(3) 0.008(3) 0.002(3)
O4 0.045(3) 0.049(4) 0.036(3) 0.006(3) 0.002(3) -0.002(3)
O5 0.053(4) 0.121(7) 0.062(5) -0.018(5) 0.007(4) -0.002(5)
O6 0.116(6) 0.126(7) 0.065(4) -0.008(5) 0.024(4) 0.055(5)
O7 0.154(8) 0.063(5) 0.073(5) -0.011(4) 0.059(6) -0.006(5)
O8 0.067(5) 0.097(6) 0.056(5) -0.023(4) 0.004(4) 0.015(4)
O9 0.104(6) 0.074(5) 0.072(5) -0.021(4) 0.050(5) -0.021(5)
O10 0.096(6) 0.201(9) 0.084(6) 0.064(6) 0.011(5) 0.008(6)
O11 0.206(9) 0.097(7) 0.104(6) -0.001(6) -0.012(7) -0.038(7)
O12 0.147(7) 0.167(9) 0.146(8) 0.032(7) 0.060(6) -0.015(7)
O13 0.285(11) 0.173(9) 0.126(7) -0.002(7) 0.027(8) -0.042(9)
O14 0.214(7) 0.195(8) 0.115(6) 0.025(6) 0.033(6) 0.070(6)
N1 0.047(4) 0.038(4) 0.030(4) -0.004(3) 0.006(3) -0.002(3)
N2 0.041(4) 0.044(5) 0.043(4) 0.004(3) 0.009(3) 0.004(3)
N3 0.040(4) 0.048(5) 0.035(4) 0.001(3) 0.008(3) -0.006(3)
N4 0.048(4) 0.028(4) 0.043(4) 0.000(3) 0.006(3) 0.000(3)
N5 0.039(4) 0.055(5) 0.052(5) -0.002(4) 0.007(3) -0.006(4)
N6 0.043(4) 0.037(4) 0.042(4) 0.005(3) 0.006(3) 0.000(3)
C1 0.053(5) 0.040(6) 0.028(4) 0.001(4) 0.011(4) 0.003(4)
C2 0.048(5) 0.052(6) 0.049(6) 0.003(5) 0.005(5) -0.005(5)
C3 0.065(6) 0.056(7) 0.052(6) 0.000(5) 0.023(5) -0.001(5)
C4 0.069(6) 0.042(6) 0.055(6) 0.007(5) 0.008(5) 0.001(5)
C5 0.070(7) 0.075(8) 0.047(6) -0.008(5) -0.006(5) -0.037(6)
C6 0.144(11) 0.059(8) 0.067(7) -0.002(6) 0.006(7) -0.043(7)
C7 0.135(10) 0.046(7) 0.060(7) -0.004(5) 0.027(7) 0.007(7)
C8 0.065(6) 0.037(6) 0.056(6) 0.003(4) 0.029(5) -0.005(4)
C9 0.099(8) 0.064(7) 0.064(7) -0.006(6) 0.042(6) 0.000(6)
C10 0.098(8) 0.075(8) 0.072(7) 0.011(6) 0.020(6) 0.048(7)
C11 0.064(6) 0.073(8) 0.086(8) 0.004(6) 0.027(6) 0.014(6)
C12 0.096(8) 0.050(7) 0.078(8) -0.008(6) 0.028(6) -0.025(6)
C13 0.085(8) 0.089(9) 0.072(7) -0.001(7) -0.009(6) -0.040(7)
C14 0.059(6) 0.081(8) 0.061(6) 0.009(6) 0.003(5) -0.031(6)
C15 0.054(5) 0.048(6) 0.047(5) 0.002(4) 0.012(4) -0.007(5)
C16 0.041(5) 0.073(8) 0.064(6) -0.008(5) 0.018(5) -0.009(5)
C17 0.059(6) 0.047(6) 0.052(6) -0.001(4) 0.020(5) 0.010(5)
C18 0.070(6) 0.057(7) 0.060(6) 0.013(5) 0.019(5) 0.011(5)
C19 0.060(6) 0.059(7) 0.048(6) -0.001(5) 0.015(5) -0.007(5)
C20 0.060(6) 0.056(6) 0.050(6) 0.016(5) 0.016(5) 0.006(5)
C21 0.045(6) 0.089(8) 0.031(5) 0.001(5) 0.008(4) 0.001(5)
C22 0.055(6) 0.101(9) 0.055(7) -0.005(6) 0.007(5) 0.002(6)
C23 0.064(6) 0.088(8) 0.048(6) -0.012(6) 0.007(5) 0.001(6)
C24 0.086(8) 0.068(8) 0.062(7) 0.000(6) 0.014(6) 0.033(6)
C25 0.095(8) 0.073(8) 0.072(7) 0.023(6) 0.007(6) 0.005(7)
C26 0.054(6) 0.084(8) 0.069(7) 0.006(6) 0.017(5) -0.026(6)
C27 0.121(9) 0.061(8) 0.066(7) -0.007(6) 0.027(7) -0.035(7)
C28 0.052(5) 0.042(6) 0.038(5) 0.005(4) -0.005(4) 0.004(4)
C29 0.074(7) 0.063(7) 0.041(6) 0.010(5) -0.009(5) -0.002(6)
C30 0.067(7) 0.070(8) 0.096(8) 0.016(7) 0.011(6) 0.021(6)
C31 0.060(6) 0.091(9) 0.069(7) 0.013(6) -0.018(5) -0.011(6)
C32 0.090(8) 0.067(8) 0.058(7) 0.011(5) 0.004(6) -0.012(6)
C33 0.085(9) 0.093(10) 0.163(13) -0.005(9) 0.055(9) -0.025(7)
C34 0.081(8) 0.078(9) 0.087(8) -0.012(7) 0.006(6) -0.033(7)
C35 0.069(6) 0.055(6) 0.044(6) 0.000(5) 0.001(5) 0.007(5)
C36 0.049(5) 0.056(7) 0.053(6) 0.005(5) -0.005(4) -0.005(5)
C37 0.077(7) 0.052(6) 0.046(6) 0.006(5) -0.007(5) 0.013(5)
C38 0.060(6) 0.061(7) 0.044(5) -0.006(5) 0.002(4) -0.013(5)
C39 0.068(6) 0.045(6) 0.055(6) -0.014(5) 0.003(5) 0.013(5)
C40 0.057(6) 0.051(6) 0.047(5) -0.009(4) 0.015(5) -0.010(5)
C41 0.075(7) 0.143(9) 0.095(7) -0.035(7) 0.023(6) 0.023(7)
C42 0.100(7) 0.125(8) 0.064(6) 0.000(6) 0.016(6) 0.063(7)
C43 0.156(9) 0.113(9) 0.117(9) 0.008(7) 0.051(7) 0.047(8)
C44 0.154(9) 0.079(8) 0.115(8) -0.011(7) 0.065(7) -0.011(7)
C45 0.104(8) 0.115(8) 0.104(8) -0.023(7) 0.043(7) -0.037(7)
C46 0.078(8) 0.127(12) 0.110(11) -0.067(10) 0.025(7) -0.039(8)
C47 0.107(9) 0.087(9) 0.037(6) 0.001(6) -0.004(6) 0.017(7)
C48 0.121(8) 0.090(7) 0.074(7) 0.004(6) 0.012(6) 0.021(7)
C49 0.205(16) 0.062(8) 0.105(11) -0.017(8) 0.108(12) -0.038(10)
C50 0.090(7) 0.107(8) 0.110(8) -0.042(7) 0.049(6) -0.025(7)
C51 0.160(10) 0.176(10) 0.115(9) 0.073(8) -0.034(8) -0.059(9)
C52 0.215(11) 0.119(9) 0.104(8) 0.023(8) -0.032(9) -0.047(9)
C53 0.223(11) 0.138(10) 0.154(9) -0.004(9) 0.039(9) 0.000(10)
C54 0.199(10) 0.166(11) 0.145(10) 0.014(9) 0.078(9) 0.019(9)
C55 0.205(10) 0.196(11) 0.172(10) 0.039(9) 0.075(9) -0.047(10)
C56 0.214(11) 0.209(11) 0.162(10) -0.008(9) 0.018(10) -0.088(10)
C57 0.270(12) 0.186(11) 0.128(9) 0.012(10) -0.004(10) 0.004(10)
C58 0.264(11) 0.190(11) 0.121(9) 0.023(9) 0.001(9) 0.041(10)
C59 0.171(9) 0.213(11) 0.086(8) 0.048(8) 0.028(7) 0.095(9)
C60 0.126(9) 0.233(11) 0.106(8) 0.083(9) 0.028(7) 0.039(9)

loop_
_atom_type_symbol
_atom_type_description
_atom_type_scat_dispersion_real
_atom_type_scat_dispersion_imag
_atom_type_scat_source
C C 0.0033 0.0016 'International Tables Vol C Tables 4.2.6.8 and 6.1.1.4'
H H 0.0000 0.0000 'International Tables Vol C Tables 4.2.6.8 and 6.1.1.4'
N N 0.0061 0.0033 'International Tables Vol C Tables 4.2.6.8 and 6.1.1.4'
O O 0.0106 0.0060 'International Tables Vol C Tables 4.2.6.8 and 6.1.1.4'
Na Na 0.0362 0.0249 'International Tables Vol C Tables 4.2.6.8 and 6.1.1.4'
Si Si 0.0817 0.0704 'International Tables Vol C Tables 4.2.6.8 and 6.1.1.4'
U U -9.6767 9.6646 'International Tables Vol C Tables 4.2.6.8 and 6.1.1.4'

loop_
_geom_angle_atom_site_label_1
_geom_angle_atom_site_label_2
_geom_angle_atom_site_label_3
_geom_angle
_geom_angle_site_symmetry_1
_geom_angle_site_symmetry_3
_geom_angle_publ_flag
O2 U1 O1 157.4(2) . . ?
O2 U1 N1 85.9(2) . . ?
O1 U1 N1 80.5(2) . . ?
O2 U1 N3 94.6(2) . . ?
O1 U1 N3 107.7(2) . . ?
N1 U1 N3 119.2(2) . . ?
O2 U1 N2 77.0(2) . . ?
O1 U1 N2 94.1(2) . . ?
N1 U1 N2 119.3(2) . . ?
N3 U1 N2 119.9(2) . . ?
O4 U2 O3 158.4(2) . . ?
O4 U2 N6 93.1(2) . . ?
O3 U2 N6 108.5(2) . . ?
O4 U2 N4 86.2(2) . . ?
O3 U2 N4 80.6(2) . . ?
N6 U2 N4 121.2(2) . . ?
O4 U2 N5 76.4(2) . . ?
O3 U2 N5 94.4(2) . . ?
N6 U2 N5 119.7(2) . . ?
N4 U2 N5 117.1(2) . . ?
O6 Na1 O8 123.6(3) . . ?
O6 Na1 O1 96.1(2) . . ?
O8 Na1 O1 128.7(2) . . ?
O6 Na1 O5 67.1(3) . . ?
O8 Na1 O5 100.9(2) . . ?
O1 Na1 O5 125.7(2) . . ?
O6 Na1 O7 69.9(3) . . ?
O8 Na1 O7 67.4(3) . . ?
O1 Na1 O7 104.2(2) . . ?
O5 Na1 O7 115.5(3) . . ?
O6 Na1 O9 132.5(3) . . ?
O8 Na1 O9 66.4(3) . . ?
O1 Na1 O9 111.4(2) . . ?
O5 Na1 O9 65.4(3) . . ?
O7 Na1 O9 132.9(3) . . ?
O13 Na2 O14 71.4(4) . . ?
O13 Na2 O12 68.7(4) . . ?
O14 Na2 O12 129.9(4) . . ?
O13 Na2 O10 111.9(4) . . ?
O14 Na2 O10 65.4(3) . . ?
O12 Na2 O10 103.4(3) . . ?
O13 Na2 O11 131.5(4) . . ?
O14 Na2 O11 129.4(4) . . ?
O12 Na2 O11 66.1(3) . . ?
O10 Na2 O11 64.0(3) . . ?
O13 Na2 O3 108.2(3) . . ?
O14 Na2 O3 91.4(3) . . ?
O12 Na2 O3 129.2(3) . . ?
O10 Na2 O3 122.4(3) . . ?
O11 Na2 O3 113.5(3) . . ?
N1 Si1 C4 116.9(4) . . ?
N1 Si1 C1 102.4(3) . . ?
C4 Si1 C1 108.0(4) . . ?
N1 Si1 C3 115.1(4) . . ?
C4 Si1 C3 105.9(4) . . ?
C1 Si1 C3 108.1(4) . . ?
N1 Si2 C5 112.3(4) . . ?
N1 Si2 C6 111.7(4) . . ?
C5 Si2 C6 104.5(5) . . ?
N1 Si2 C7 111.7(4) . . ?
C5 Si2 C7 108.2(5) . . ?
C6 Si2 C7 108.0(5) . . ?
N2 Si3 C8 101.7(4) . . ?
N2 Si3 C11 118.0(4) . . ?
C8 Si3 C11 110.7(4) . . ?
N2 Si3 C10 108.9(4) . . ?
C8 Si3 C10 108.6(5) . . ?
C11 Si3 C10 108.5(5) . . ?
N2 Si4 C12 108.9(4) . . ?
N2 Si4 C14 114.6(4) . . ?
C12 Si4 C14 106.2(5) . . ?
N2 Si4 C13 112.7(4) . . ?
C12 Si4 C13 108.4(5) . . ?
C14 Si4 C13 105.7(4) . . ?
N3 Si5 C15 109.7(4) . . ?
N3 Si5 C17 113.2(4) . . ?
C15 Si5 C17 107.2(4) . . ?
N3 Si5 C16 113.7(3) . . ?
C15 Si5 C16 105.8(4) . . ?
C17 Si5 C16 106.8(4) . . ?
N3 Si6 C19 111.7(4) . . ?
N3 Si6 C20 111.9(3) . . ?
C19 Si6 C20 108.0(4) . . ?
N3 Si6 C18 114.3(4) . . ?
C19 Si6 C18 106.9(4) . . ?
C20 Si6 C18 103.4(4) . . ?
N4 Si7 C21 102.4(4) . . ?
N4 Si7 C23 114.7(4) . . ?
C21 Si7 C23 107.6(4) . . ?
N4 Si7 C24 115.1(4) . . ?
C21 Si7 C24 109.6(5) . . ?
C23 Si7 C24 107.2(5) . . ?
N4 Si8 C26 112.2(4) . . ?
N4 Si8 C25 111.7(4) . . ?
C26 Si8 C25 107.9(5) . . ?
N4 Si8 C27 112.1(4) . . ?
C26 Si8 C27 105.8(5) . . ?
C25 Si8 C27 106.9(5) . . ?
N5 Si9 C30 110.8(4) . . ?
N5 Si9 C31 118.1(4) . . ?
C30 Si9 C31 107.9(5) . . ?
N5 Si9 C28 101.1(4) . . ?
C30 Si9 C28 108.2(4) . . ?
C31 Si9 C28 110.3(5) . . ?
N5 Si10 C32 109.4(4) . . ?
N5 Si10 C33 111.6(5) . . ?
C32 Si10 C33 110.3(5) . . ?
N5 Si10 C34 114.4(4) . . ?
C32 Si10 C34 105.5(5) . . ?
C33 Si10 C34 105.3(5) . . ?
N6 Si11 C36 114.4(4) . . ?
N6 Si11 C35 109.4(4) . . ?
C36 Si11 C35 105.6(4) . . ?
N6 Si11 C37 114.0(4) . . ?
C36 Si11 C37 106.6(4) . . ?
C35 Si11 C37 106.2(4) . . ?
N6 Si12 C40 111.7(4) . . ?
N6 Si12 C38 111.0(3) . . ?
C40 Si12 C38 108.0(4) . . ?
N6 Si12 C39 114.2(4) . . ?
C40 Si12 C39 106.6(4) . . ?
C38 Si12 C39 104.9(4) . . ?
C1 O1 U1 108.9(4) . . ?
C1 O1 Na1 88.6(4) . . ?
U1 O1 Na1 162.0(3) . . ?
C8 O2 U1 129.4(5) . . ?
C21 O3 U2 109.6(5) . . ?
C21 O3 Na2 85.7(4) . . ?
U2 O3 Na2 163.7(3) . . ?
C28 O4 U2 129.9(5) . . ?
C41 O5 C50 112.4(9) . . ?
C41 O5 Na1 112.3(7) . . ?
C50 O5 Na1 111.6(6) . . ?
C43 O6 C42 112.8(10) . . ?
C43 O6 Na1 111.6(8) . . ?
C42 O6 Na1 115.1(7) . . ?
C44 O7 C45 113.6(10) . . ?
C44 O7 Na1 111.4(8) . . ?
C45 O7 Na1 113.6(7) . . ?
C47 O8 C46 111.7(9) . . ?
C47 O8 Na1 118.2(6) . . ?
C46 O8 Na1 114.9(7) . . ?
C49 O9 C48 112.7(10) . . ?
C49 O9 Na1 116.4(7) . . ?
C48 O9 Na1 108.1(7) . . ?
C60 O10 C51 106.4(10) . . ?
C60 O10 Na2 113.1(7) . . ?
C51 O10 Na2 113.2(7) . . ?
C53 O11 C52 114.5(12) . . ?
C53 O11 Na2 113.0(8) . . ?
C52 O11 Na2 119.0(7) . . ?
C55 O12 C54 118.7(10) . . ?
C55 O12 Na2 114.9(8) . . ?
C54 O12 Na2 118.6(7) . . ?
C56 O13 C57 120.5(10) . . ?
C56 O13 Na2 116.6(8) . . ?
C57 O13 Na2 112.0(10) . . ?
C58 O14 C59 108.6(13) . . ?
C58 O14 Na2 110.4(9) . . ?
C59 O14 Na2 118.9(8) . . ?
Si1 N1 Si2 122.2(4) . . ?
Si1 N1 U1 112.6(3) . . ?
Si2 N1 U1 125.1(3) . . ?
Si4 N2 Si3 125.6(4) . . ?
Si4 N2 U1 124.5(3) . . ?
Si3 N2 U1 109.9(3) . . ?
Si5 N3 Si6 119.9(4) . . ?
Si5 N3 U1 120.4(3) . . ?
Si6 N3 U1 118.6(3) . . ?
Si7 N4 Si8 123.0(4) . . ?
Si7 N4 U2 112.5(3) . . ?
Si8 N4 U2 124.5(3) . . ?
Si9 N5 Si10 125.2(4) . . ?
Si9 N5 U2 111.1(3) . . ?
Si10 N5 U2 123.7(4) . . ?
Si11 N6 Si12 119.8(4) . . ?
Si11 N6 U2 120.0(3) . . ?
Si12 N6 U2 118.8(3) . . ?
C2 C1 O1 121.0(8) . . ?
C2 C1 Si1 127.8(7) . . ?
O1 C1 Si1 111.2(6) . . ?
C1 C2 H2A 120.0 . . ?
C1 C2 H2B 120.0 . . ?
H2A C2 H2B 120.0 . . ?
Si1 C3 H3A 109.5 . . ?
Si1 C3 H3B 109.5 . . ?
H3A C3 H3B 109.5 . . ?
Si1 C3 H3C 109.5 . . ?
H3A C3 H3C 109.5 . . ?
H3B C3 H3C 109.5 . . ?
Si1 C4 H4A 109.5 . . ?
Si1 C4 H4B 109.5 . . ?
H4A C4 H4B 109.5 . . ?
Si1 C4 H4C 109.5 . . ?
H4A C4 H4C 109.5 . . ?
H4B C4 H4C 109.5 . . ?
Si2 C5 H5A 109.5 . . ?
Si2 C5 H5B 109.5 . . ?
H5A C5 H5B 109.5 . . ?
Si2 C5 H5C 109.5 . . ?
H5A C5 H5C 109.5 . . ?
H5B C5 H5C 109.5 . . ?
Si2 C6 H6A 109.5 . . ?
Si2 C6 H6B 109.5 . . ?
H6A C6 H6B 109.5 . . ?
Si2 C6 H6C 109.5 . . ?
H6A C6 H6C 109.5 . . ?
H6B C6 H6C 109.5 . . ?
Si2 C7 H7A 109.5 . . ?
Si2 C7 H7B 109.5 . . ?
H7A C7 H7B 109.5 . . ?
Si2 C7 H7C 109.5 . . ?
H7A C7 H7C 109.5 . . ?
H7B C7 H7C 109.5 . . ?
C9 C8 O2 121.3(9) . . ?
C9 C8 Si3 130.1(7) . . ?
O2 C8 Si3 108.6(6) . . ?
C8 C9 H9A 120.0 . . ?
C8 C9 H9B 120.0 . . ?
H9A C9 H9B 120.0 . . ?
Si3 C10 H10A 109.5 . . ?
Si3 C10 H10B 109.5 . . ?
H10A C10 H10B 109.5 . . ?
Si3 C10 H10C 109.5 . . ?
H10A C10 H10C 109.5 . . ?
H10B C10 H10C 109.5 . . ?
Si3 C11 H11A 109.5 . . ?
Si3 C11 H11B 109.5 . . ?
H11A C11 H11B 109.5 . . ?
Si3 C11 H11C 109.5 . . ?
H11A C11 H11C 109.5 . . ?
H11B C11 H11C 109.5 . . ?
Si4 C12 H12A 109.5 . . ?
Si4 C12 H12B 109.5 . . ?
H12A C12 H12B 109.5 . . ?
Si4 C12 H12C 109.5 . . ?
H12A C12 H12C 109.5 . . ?
H12B C12 H12C 109.5 . . ?
Si4 C13 H13A 109.5 . . ?
Si4 C13 H13B 109.5 . . ?
H13A C13 H13B 109.5 . . ?
Si4 C13 H13C 109.5 . . ?
H13A C13 H13C 109.5 . . ?
H13B C13 H13C 109.5 . . ?
Si4 C14 H14A 109.5 . . ?
Si4 C14 H14B 109.5 . . ?
H14A C14 H14B 109.5 . . ?
Si4 C14 H14C 109.5 . . ?
H14A C14 H14C 109.5 . . ?
H14B C14 H14C 109.5 . . ?
Si5 C15 H15A 109.5 . . ?
Si5 C15 H15B 109.5 . . ?
H15A C15 H15B 109.5 . . ?
Si5 C15 H15C 109.5 . . ?
H15A C15 H15C 109.5 . . ?
H15B C15 H15C 109.5 . . ?
Si5 C16 H16A 109.5 . . ?
Si5 C16 H16B 109.5 . . ?
H16A C16 H16B 109.5 . . ?
Si5 C16 H16C 109.5 . . ?
H16A C16 H16C 109.5 . . ?
H16B C16 H16C 109.5 . . ?
Si5 C17 H17A 109.5 . . ?
Si5 C17 H17B 109.5 . . ?
H17A C17 H17B 109.5 . . ?
Si5 C17 H17C 109.5 . . ?
H17A C17 H17C 109.5 . . ?
H17B C17 H17C 109.5 . . ?
Si6 C18 H18A 109.5 . . ?
Si6 C18 H18B 109.5 . . ?
H18A C18 H18B 109.5 . . ?
Si6 C18 H18C 109.5 . . ?
H18A C18 H18C 109.5 . . ?
H18B C18 H18C 109.5 . . ?
Si6 C19 H19A 109.5 . . ?
Si6 C19 H19B 109.5 . . ?
H19A C19 H19B 109.5 . . ?
Si6 C19 H19C 109.5 . . ?
H19A C19 H19C 109.5 . . ?
H19B C19 H19C 109.5 . . ?
Si6 C20 H20A 109.5 . . ?
Si6 C20 H20B 109.5 . . ?
H20A C20 H20B 109.5 . . ?
Si6 C20 H20C 109.5 . . ?
H20A C20 H20C 109.5 . . ?
H20B C20 H20C 109.5 . . ?
C22 C21 O3 119.6(9) . . ?
C22 C21 Si7 127.9(9) . . ?
O3 C21 Si7 112.5(6) . . ?
C21 C22 H22A 120.0 . . ?
C21 C22 H22B 120.0 . . ?
H22A C22 H22B 120.0 . . ?
Si7 C23 H23A 109.5 . . ?
Si7 C23 H23B 109.5 . . ?
H23A C23 H23B 109.5 . . ?
Si7 C23 H23C 109.5 . . ?
H23A C23 H23C 109.5 . . ?
H23B C23 H23C 109.5 . . ?
Si7 C24 H24A 109.5 . . ?
Si7 C24 H24B 109.5 . . ?
H24A C24 H24B 109.5 . . ?
Si7 C24 H24C 109.5 . . ?
H24A C24 H24C 109.5 . . ?
H24B C24 H24C 109.5 . . ?
Si8 C25 H25A 109.5 . . ?
Si8 C25 H25B 109.5 . . ?
H25A C25 H25B 109.5 . . ?
Si8 C25 H25C 109.5 . . ?
H25A C25 H25C 109.5 . . ?
H25B C25 H25C 109.5 . . ?
Si8 C26 H26A 109.5 . . ?
Si8 C26 H26B 109.5 . . ?
H26A C26 H26B 109.5 . . ?
Si8 C26 H26C 109.5 . . ?
H26A C26 H26C 109.5 . . ?
H26B C26 H26C 109.5 . . ?
Si8 C27 H27A 109.5 . . ?
Si8 C27 H27B 109.5 . . ?
H27A C27 H27B 109.5 . . ?
Si8 C27 H27C 109.5 . . ?
H27A C27 H27C 109.5 . . ?
H27B C27 H27C 109.5 . . ?
C29 C28 O4 120.9(8) . . ?
C29 C28 Si9 131.8(7) . . ?
O4 C28 Si9 107.3(6) . . ?
C28 C29 H29A 120.0 . . ?
C28 C29 H29B 120.0 . . ?
H29A C29 H29B 120.0 . . ?
Si9 C30 H30A 109.5 . . ?
Si9 C30 H30B 109.5 . . ?
H30A C30 H30B 109.5 . . ?
Si9 C30 H30C 109.5 . . ?
H30A C30 H30C 109.5 . . ?
H30B C30 H30C 109.5 . . ?
Si9 C31 H31A 109.5 . . ?
Si9 C31 H31B 109.5 . . ?
H31A C31 H31B 109.5 . . ?
Si9 C31 H31C 109.5 . . ?
H31A C31 H31C 109.5 . . ?
H31B C31 H31C 109.5 . . ?
Si10 C32 H32A 109.5 . . ?
Si10 C32 H32B 109.5 . . ?
H32A C32 H32B 109.5 . . ?
Si10 C32 H32C 109.5 . . ?
H32A C32 H32C 109.5 . . ?
H32B C32 H32C 109.5 . . ?
Si10 C33 H33A 109.5 . . ?
Si10 C33 H33B 109.5 . . ?
H33A C33 H33B 109.5 . . ?
Si10 C33 H33C 109.5 . . ?
H33A C33 H33C 109.5 . . ?
H33B C33 H33C 109.5 . . ?
Si10 C34 H34A 109.5 . . ?
Si10 C34 H34B 109.5 . . ?
H34A C34 H34B 109.5 . . ?
Si10 C34 H34C 109.5 . . ?
H34A C34 H34C 109.5 . . ?
H34B C34 H34C 109.5 . . ?
Si11 C35 H35A 109.5 . . ?
Si11 C35 H35B 109.5 . . ?
H35A C35 H35B 109.5 . . ?
Si11 C35 H35C 109.5 . . ?
H35A C35 H35C 109.5 . . ?
H35B C35 H35C 109.5 . . ?
Si11 C36 H36A 109.5 . . ?
Si11 C36 H36B 109.5 . . ?
H36A C36 H36B 109.5 . . ?
Si11 C36 H36C 109.5 . . ?
H36A C36 H36C 109.5 . . ?
H36B C36 H36C 109.5 . . ?
Si11 C37 H37A 109.5 . . ?
Si11 C37 H37B 109.5 . . ?
H37A C37 H37B 109.5 . . ?
Si11 C37 H37C 109.5 . . ?
H37A C37 H37C 109.5 . . ?
H37B C37 H37C 109.5 . . ?
Si12 C38 H38A 109.5 . . ?
Si12 C38 H38B 109.5 . . ?
H38A C38 H38B 109.5 . . ?
Si12 C38 H38C 109.5 . . ?
H38A C38 H38C 109.5 . . ?
H38B C38 H38C 109.5 . . ?
Si12 C39 H39A 109.5 . . ?
Si12 C39 H39B 109.5 . . ?
H39A C39 H39B 109.5 . . ?
Si12 C39 H39C 109.5 . . ?
H39A C39 H39C 109.5 . . ?
H39B C39 H39C 109.5 . . ?
Si12 C40 H40A 109.5 . . ?
Si12 C40 H40B 109.5 . . ?
H40A C40 H40B 109.5 . . ?
Si12 C40 H40C 109.5 . . ?
H40A C40 H40C 109.5 . . ?
H40B C40 H40C 109.5 . . ?
O5 C41 C42 108.6(10) . . ?
O5 C41 H41A 110.0 . . ?
C42 C41 H41A 110.0 . . ?
O5 C41 H41B 110.0 . . ?
C42 C41 H41B 110.0 . . ?
H41A C41 H41B 108.4 . . ?
O6 C42 C41 107.9(9) . . ?
O6 C42 H42A 110.1 . . ?
C41 C42 H42A 110.1 . . ?
O6 C42 H42B 110.1 . . ?
C41 C42 H42B 110.1 . . ?
H42A C42 H42B 108.4 . . ?
O6 C43 C44 116.1(12) . . ?
O6 C43 H43A 108.3 . . ?
C44 C43 H43A 108.3 . . ?
O6 C43 H43B 108.3 . . ?
C44 C43 H43B 108.3 . . ?
H43A C43 H43B 107.4 . . ?
O7 C44 C43 106.9(11) . . ?
O7 C44 H44A 110.4 . . ?
C43 C44 H44A 110.4 . . ?
O7 C44 H44B 110.4 . . ?
C43 C44 H44B 110.4 . . ?
H44A C44 H44B 108.6 . . ?
O7 C45 C46 111.2(10) . . ?
O7 C45 H45A 109.4 . . ?
C46 C45 H45A 109.4 . . ?
O7 C45 H45B 109.4 . . ?
C46 C45 H45B 109.4 . . ?
H45A C45 H45B 108.0 . . ?
O8 C46 C45 106.6(10) . . ?
O8 C46 H46A 110.4 . . ?
C45 C46 H46A 110.4 . . ?
O8 C46 H46B 110.4 . . ?
C45 C46 H46B 110.4 . . ?
H46A C46 H46B 108.6 . . ?
O8 C47 C48 105.7(9) . . ?
O8 C47 H47A 110.6 . . ?
C48 C47 H47A 110.6 . . ?
O8 C47 H47B 110.6 . . ?
C48 C47 H47B 110.6 . . ?
H47A C47 H47B 108.7 . . ?
O9 C48 C47 114.5(10) . . ?
O9 C48 H48A 108.6 . . ?
C47 C48 H48A 108.6 . . ?
O9 C48 H48B 108.6 . . ?
C47 C48 H48B 108.6 . . ?
H48A C48 H48B 107.6 . . ?
O9 C49 C50 106.7(9) . . ?
O9 C49 H49A 110.4 . . ?
C50 C49 H49A 110.4 . . ?
O9 C49 H49B 110.4 . . ?
C50 C49 H49B 110.4 . . ?
H49A C49 H49B 108.6 . . ?
O5 C50 C49 107.1(10) . . ?
O5 C50 H50A 110.3 . . ?
C49 C50 H50A 110.3 . . ?
O5 C50 H50B 110.3 . . ?
C49 C50 H50B 110.3 . . ?
H50A C50 H50B 108.6 . . ?
O10 C51 C52 106.3(8) . . ?
O10 C51 H51A 110.5 . . ?
C52 C51 H51A 110.5 . . ?
O10 C51 H51B 110.5 . . ?
C52 C51 H51B 110.5 . . ?
H51A C51 H51B 108.7 . . ?
O11 C52 C51 105.6(8) . . ?
O11 C52 H52A 110.6 . . ?
C51 C52 H52A 110.6 . . ?
O11 C52 H52B 110.6 . . ?
C51 C52 H52B 110.6 . . ?
H52A C52 H52B 108.8 . . ?
O11 C53 C54 111.4(9) . . ?
O11 C53 H53A 109.3 . . ?
C54 C53 H53A 109.3 . . ?
O11 C53 H53B 109.3 . . ?
C54 C53 H53B 109.3 . . ?
H53A C53 H53B 108.0 . . ?
O12 C54 C53 111.4(9) . . ?
O12 C54 H54A 109.4 . . ?
C53 C54 H54A 109.4 . . ?
O12 C54 H54B 109.4 . . ?
C53 C54 H54B 109.4 . . ?
H54A C54 H54B 108.0 . . ?
O12 C55 C56 113.7(9) . . ?
O12 C55 H55A 108.8 . . ?
C56 C55 H55A 108.8 . . ?
O12 C55 H55B 108.8 . . ?
C56 C55 H55B 108.8 . . ?
H55A C55 H55B 107.7 . . ?
O13 C56 C55 115.9(9) . . ?
O13 C56 H56A 108.3 . . ?
C55 C56 H56A 108.3 . . ?
O13 C56 H56B 108.3 . . ?
C55 C56 H56B 108.3 . . ?
H56A C56 H56B 107.4 . . ?
O13 C57 C58 110.8(9) . . ?
O13 C57 H57A 109.5 . . ?
C58 C57 H57A 109.5 . . ?
O13 C57 H57B 109.5 . . ?
C58 C57 H57B 109.5 . . ?
H57A C57 H57B 108.1 . . ?
O14 C58 C57 113.9(9) . . ?
O14 C58 H58A 108.8 . . ?
C57 C58 H58A 108.8 . . ?
O14 C58 H58B 108.8 . . ?
C57 C58 H58B 108.8 . . ?
H58A C58 H58B 107.7 . . ?
O14 C59 C60 105.6(8) . . ?
O14 C59 H59A 110.6 . . ?
C60 C59 H59A 110.6 . . ?
O14 C59 H59B 110.6 . . ?
C60 C59 H59B 110.6 . . ?
H59A C59 H59B 108.8 . . ?
O10 C60 C59 104.9(8) . . ?
O10 C60 H60A 110.8 . . ?
C59 C60 H60A 110.8 . . ?
O10 C60 H60B 110.8 . . ?
C59 C60 H60B 110.8 . . ?
H60A C60 H60B 108.8 . . ?

loop_
_geom_bond_atom_site_label_1
_geom_bond_atom_site_label_2
_geom_bond_distance
_geom_bond_site_symmetry_2
_geom_bond_publ_flag
U1 O2 2.154(5) . ?
U1 O1 2.250(5) . ?
U1 N1 2.319(6) . ?
U1 N3 2.320(6) . ?
U1 N2 2.320(6) . ?
U2 O4 2.153(5) . ?
U2 O3 2.239(6) . ?
U2 N6 2.307(6) . ?
U2 N4 2.316(6) . ?
U2 N5 2.319(6) . ?
Na1 O6 2.444(9) . ?
Na1 O8 2.452(7) . ?
Na1 O1 2.454(6) . ?
Na1 O5 2.466(7) . ?
Na1 O7 2.507(8) . ?
Na1 O9 2.551(8) . ?
Na1 C1 2.803(8) . ?
Na1 C2 2.955(9) . ?
Na2 O13 2.365(13) . ?
Na2 O14 2.399(12) . ?
Na2 O12 2.463(10) . ?
Na2 O10 2.466(9) . ?
Na2 O11 2.504(11) . ?
Na2 O3 2.537(7) . ?
Na2 C21 2.807(10) . ?
Na2 C22 2.891(11) . ?
Si1 N1 1.710(6) . ?
Si1 C4 1.874(9) . ?
Si1 C1 1.884(9) . ?
Si1 C3 1.885(8) . ?
Si2 N1 1.721(7) . ?
Si2 C5 1.860(9) . ?
Si2 C6 1.874(10) . ?
Si2 C7 1.877(10) . ?
Si3 N2 1.736(7) . ?
Si3 C8 1.869(10) . ?
Si3 C11 1.876(9) . ?
Si3 C10 1.887(10) . ?
Si4 N2 1.702(7) . ?
Si4 C12 1.859(10) . ?
Si4 C14 1.873(9) . ?
Si4 C13 1.888(10) . ?
Si5 N3 1.728(6) . ?
Si5 C15 1.865(8) . ?
Si5 C17 1.873(8) . ?
Si5 C16 1.880(8) . ?
Si6 N3 1.728(6) . ?
Si6 C19 1.853(9) . ?
Si6 C20 1.862(8) . ?
Si6 C18 1.902(9) . ?
Si7 N4 1.713(7) . ?
Si7 C21 1.864(10) . ?
Si7 C23 1.870(9) . ?
Si7 C24 1.883(9) . ?
Si8 N4 1.718(7) . ?
Si8 C26 1.855(9) . ?
Si8 C25 1.879(10) . ?
Si8 C27 1.886(10) . ?
Si9 N5 1.714(8) . ?
Si9 C30 1.873(10) . ?
Si9 C31 1.876(10) . ?
Si9 C28 1.881(9) . ?
Si10 N5 1.717(7) . ?
Si10 C32 1.864(10) . ?
Si10 C33 1.866(10) . ?
Si10 C34 1.879(10) . ?
Si11 N6 1.723(7) . ?
Si11 C36 1.874(8) . ?
Si11 C35 1.878(9) . ?
Si11 C37 1.884(9) . ?
Si12 N6 1.747(7) . ?
Si12 C40 1.854(8) . ?
Si12 C38 1.887(8) . ?
Si12 C39 1.894(9) . ?
O1 C1 1.416(9) . ?
O2 C8 1.367(9) . ?
O3 C21 1.409(11) . ?
O4 C28 1.381(9) . ?
O5 C41 1.363(13) . ?
O5 C50 1.447(14) . ?
O6 C43 1.389(16) . ?
O6 C42 1.436(12) . ?
O7 C44 1.401(14) . ?
O7 C45 1.410(13) . ?
O8 C47 1.414(12) . ?
O8 C46 1.421(13) . ?
O9 C49 1.415(12) . ?
O9 C48 1.422(13) . ?
O10 C60 1.395(9) . ?
O10 C51 1.400(9) . ?
O11 C53 1.402(19) . ?
O11 C52 1.419(9) . ?
O12 C55 1.375(19) . ?
O12 C54 1.38(2) . ?
O13 C56 1.37(2) . ?
O13 C57 1.40(2) . ?
O14 C58 1.390(10) . ?
O14 C59 1.403(9) . ?
C1 C2 1.316(11) . ?
C2 H2A 0.9300 . ?
C2 H2B 0.9300 . ?
C3 H3A 0.9600 . ?
C3 H3B 0.9600 . ?
C3 H3C 0.9600 . ?
C4 H4A 0.9600 . ?
C4 H4B 0.9600 . ?
C4 H4C 0.9600 . ?
C5 H5A 0.9600 . ?
C5 H5B 0.9600 . ?
C5 H5C 0.9600 . ?
C6 H6A 0.9600 . ?
C6 H6B 0.9600 . ?
C6 H6C 0.9600 . ?
C7 H7A 0.9600 . ?
C7 H7B 0.9600 . ?
C7 H7C 0.9600 . ?
C8 C9 1.340(12) . ?
C9 H9A 0.9300 . ?
C9 H9B 0.9300 . ?
C10 H10A 0.9600 . ?
C10 H10B 0.9600 . ?
C10 H10C 0.9600 . ?
C11 H11A 0.9600 . ?
C11 H11B 0.9600 . ?
C11 H11C 0.9600 . ?
C12 H12A 0.9600 . ?
C12 H12B 0.9600 . ?
C12 H12C 0.9600 . ?
C13 H13A 0.9600 . ?
C13 H13B 0.9600 . ?
C13 H13C 0.9600 . ?
C14 H14A 0.9600 . ?
C14 H14B 0.9600 . ?
C14 H14C 0.9600 . ?
C15 H15A 0.9600 . ?
C15 H15B 0.9600 . ?
C15 H15C 0.9600 . ?
C16 H16A 0.9600 . ?
C16 H16B 0.9600 . ?
C16 H16C 0.9600 . ?
C17 H17A 0.9600 . ?
C17 H17B 0.9600 . ?
C17 H17C 0.9600 . ?
C18 H18A 0.9600 . ?
C18 H18B 0.9600 . ?
C18 H18C 0.9600 . ?
C19 H19A 0.9600 . ?
C19 H19B 0.9600 . ?
C19 H19C 0.9600 . ?
C20 H20A 0.9600 . ?
C20 H20B 0.9600 . ?
C20 H20C 0.9600 . ?
C21 C22 1.317(12) . ?
C22 H22A 0.9300 . ?
C22 H22B 0.9300 . ?
C23 H23A 0.9600 . ?
C23 H23B 0.9600 . ?
C23 H23C 0.9600 . ?
C24 H24A 0.9600 . ?
C24 H24B 0.9600 . ?
C24 H24C 0.9600 . ?
C25 H25A 0.9600 . ?
C25 H25B 0.9600 . ?
C25 H25C 0.9600 . ?
C26 H26A 0.9600 . ?
C26 H26B 0.9600 . ?
C26 H26C 0.9600 . ?
C27 H27A 0.9600 . ?
C27 H27B 0.9600 . ?
C27 H27C 0.9600 . ?
C28 C29 1.324(11) . ?
C29 H29A 0.9300 . ?
C29 H29B 0.9300 . ?
C30 H30A 0.9600 . ?
C30 H30B 0.9600 . ?
C30 H30C 0.9600 . ?
C31 H31A 0.9600 . ?
C31 H31B 0.9600 . ?
C31 H31C 0.9600 . ?
C32 H32A 0.9600 . ?
C32 H32B 0.9600 . ?
C32 H32C 0.9600 . ?
C33 H33A 0.9600 . ?
C33 H33B 0.9600 . ?
C33 H33C 0.9600 . ?
C34 H34A 0.9600 . ?
C34 H34B 0.9600 . ?
C34 H34C 0.9600 . ?
C35 H35A 0.9600 . ?
C35 H35B 0.9600 . ?
C35 H35C 0.9600 . ?
C36 H36A 0.9600 . ?
C36 H36B 0.9600 . ?
C36 H36C 0.9600 . ?
C37 H37A 0.9600 . ?
C37 H37B 0.9600 . ?
C37 H37C 0.9600 . ?
C38 H38A 0.9600 . ?
C38 H38B 0.9600 . ?
C38 H38C 0.9600 . ?
C39 H39A 0.9600 . ?
C39 H39B 0.9600 . ?
C39 H39C 0.9600 . ?
C40 H40A 0.9600 . ?
C40 H40B 0.9600 . ?
C40 H40C 0.9600 . ?
C41 C42 1.495(9) . ?
C41 H41A 0.9700 . ?
C41 H41B 0.9700 . ?
C42 H42A 0.9700 . ?
C42 H42B 0.9700 . ?
C43 C44 1.535(18) . ?
C43 H43A 0.9700 . ?
C43 H43B 0.9700 . ?
C44 H44A 0.9700 . ?
C44 H44B 0.9700 . ?
C45 C46 1.522(16) . ?
C45 H45A 0.9700 . ?
C45 H45B 0.9700 . ?
C46 H46A 0.9700 . ?
C46 H46B 0.9700 . ?
C47 C48 1.430(15) . ?
C47 H47A 0.9700 . ?
C47 H47B 0.9700 . ?
C48 H48A 0.9700 . ?
C48 H48B 0.9700 . ?
C49 C50 1.499(19) . ?
C49 H49A 0.9700 . ?
C49 H49B 0.9700 . ?
C50 H50A 0.9700 . ?
C50 H50B 0.9700 . ?
C51 C52 1.505(19) . ?
C51 H51A 0.9700 . ?
C51 H51B 0.9700 . ?
C52 H52A 0.9700 . ?
C52 H52B 0.9700 . ?
C53 C54 1.47(2) . ?
C53 H53A 0.9700 . ?
C53 H53B 0.9700 . ?
C54 H54A 0.9700 . ?
C54 H54B 0.9700 . ?
C55 C56 1.46(2) . ?
C55 H55A 0.9700 . ?
C55 H55B 0.9700 . ?
C56 H56A 0.9700 . ?
C56 H56B 0.9700 . ?
C57 C58 1.46(2) . ?
C57 H57A 0.9700 . ?
C57 H57B 0.9700 . ?
C58 H58A 0.9700 . ?
C58 H58B 0.9700 . ?
C59 C60 1.518(19) . ?
C59 H59A 0.9700 . ?
C59 H59B 0.9700 . ?
C60 H60A 0.9700 . ?
C60 H60B 0.9700 . ?
